data_1505702
loop_
_publ_author_name
'Akutagawa, Tomoyuki'
'Motokizawa, Takeshi'
'Matsuura, Kazumasa'
'Nishihara, Sadafumi'
'Noro, Shin-ichiro'
'Nakamura, Takayoshi'

_publ_section_title
;
 Structural phase transition of magnetic [Ni(dmit)2]- salts induced by
 supramolecular cation structures of (M+)([12]crown-4)2.
;
_journal_issue 12
_journal_name_full 'The journal of physical chemistry. B'
_journal_page_first 5897
_journal_page_last 5904
_journal_paper_doi 10.1021/jp055574a
_journal_volume 110
_journal_year 2006
_chemical_formula_moiety 'C22 H32 Na O8 Ni S10 '
_chemical_formula_sum 'C22 H32 Na Ni O8 S10'
_chemical_formula_weight 826.78
_space_group_IT_number 12
_symmetry_cell_setting monoclinic
_symmetry_Int_Tables_number 12
_symmetry_space_group_name_Hall '-C 2y'
_symmetry_space_group_name_H-M 'C 1 2/m 1'
_cell_angle_alpha 90.0000
_cell_angle_beta 92.58(4)
_cell_angle_gamma 90.0000
_cell_formula_units_Z 2
_cell_length_a 10.477(15)
_cell_length_b 11.588(20)
_cell_length_c 14.498(17)
_cell_measurement_reflns_used 10779
_cell_measurement_temperature 296.1
_cell_measurement_theta_max 27.4
_cell_measurement_theta_min 3.0
_cell_volume 1758(4)
_computing_cell_refinement PROCESS-AUTO
_computing_data_collection PROCESS-AUTO
_computing_data_reduction CrystalStructure
_computing_publication_material 'CrystalStructure 3.7.0'
_computing_structure_refinement SHELXL
_diffrn_detector_area_resol_mean 10.00
_diffrn_measured_fraction_theta_full 0.993
_diffrn_measured_fraction_theta_max 0.993
_diffrn_measurement_device_type 'Rigaku RAXIS-RAPID'
_diffrn_measurement_method \w
_diffrn_radiation_type 'Mo K\a'
_diffrn_radiation_wavelength 0.71075
_diffrn_reflns_av_R_equivalents 0.028
_diffrn_reflns_limit_h_max 13
_diffrn_reflns_limit_h_min -13
_diffrn_reflns_limit_k_max 14
_diffrn_reflns_limit_k_min -14
_diffrn_reflns_limit_l_max 16
_diffrn_reflns_limit_l_min -18
_diffrn_reflns_number 14099
_diffrn_reflns_theta_full 27.42
_diffrn_reflns_theta_max 27.42
_exptl_absorpt_coefficient_mu 1.198
_exptl_absorpt_correction_T_max 0.887
_exptl_absorpt_correction_T_min 0.611
_exptl_absorpt_correction_type multi-scan
_exptl_absorpt_process_details
;
    Higashi, T. (1995). Program for Absorption Correction.
    Rigaku Corporation, Tokyo, Japan.
;
_exptl_crystal_colour black
_exptl_crystal_density_diffrn 1.561
_exptl_crystal_density_method 'not measured'
_exptl_crystal_description block
_exptl_crystal_F_000 854.00
_exptl_crystal_size_max 0.70
_exptl_crystal_size_mid 0.30
_exptl_crystal_size_min 0.10
_refine_diff_density_max 1.01
_refine_diff_density_min -0.73
_refine_ls_extinction_method none
_refine_ls_goodness_of_fit_ref 1.201
_refine_ls_hydrogen_treatment refall
_refine_ls_number_parameters 83
_refine_ls_number_reflns 2093
_refine_ls_R_factor_gt 0.0862
_refine_ls_shift/su_max 0.0000
_refine_ls_structure_factor_coef Fsqd
_refine_ls_weighting_details 'w = 1/[\s^2^(Fo^2^)+(0.2000P)^2^+0.0000P] where P=(Fo^2^+2Fc^2^)/3'
_refine_ls_weighting_scheme calc
_refine_ls_wR_factor_ref 0.2908
_reflns_number_gt 1615
_reflns_number_total 2093
_reflns_threshold_expression F^2^>2.0\s(F^2^)
_cod_data_source_file jp055574asi20060118_095354.cif
_cod_data_source_block '_Natwo'
_cod_original_formula_sum 'C22 H32 Na O8 Ni S10 '
_cod_database_code 1505702

loop_
_symmetry_equiv_pos_site_id
_symmetry_equiv_pos_as_xyz
1 +X,+Y,+Z
2 -X,+Y,-Z
3 -X,-Y,-Z
4 +X,-Y,+Z
5 1/2+X,1/2+Y,+Z
6 1/2-X,1/2+Y,-Z
7 1/2-X,1/2-Y,-Z
8 1/2+X,1/2-Y,+Z

loop_
_atom_site_label
_atom_site_type_symbol
_atom_site_fract_x
_atom_site_fract_y
_atom_site_fract_z
_atom_site_U_iso_or_equiv
_atom_site_adp_type
_atom_site_occupancy
_atom_site_symmetry_multiplicity
_atom_site_calc_flag
_atom_site_refinement_flags
Ni(1) Ni 1.0000 0.0000 0.0000 0.0429(4) Uani 1.00 4 d S
S(1) S 0.86719(11) 0.13572(11) 0.03248(10) 0.0577(5) Uani 1.00 1 d .
S(2) S 0.60465(12) 0.12455(12) 0.11308(11) 0.0618(5) Uani 1.00 1 d .
S(3) S 0.3873(2) 0.0000 0.1926(2) 0.0878(8) Uani 1.00 2 d S
Na(1) Na 1.0000 0.0000 0.5000 0.0438(8) Uani 1.00 4 d S
O(1) O 1.0112(7) 0.1200(6) 0.3391(5) 0.122(2) Uani 1.00 1 d .
O(2) O 0.7872(8) 0.1221(10) 0.4316(6) 0.173(4) Uani 1.00 1 d .
C(1) C 0.7399(4) 0.0585(4) 0.0702(2) 0.0451(10) Uani 1.00 1 d .
C(2) C 0.5250(6) 0.0000 0.1419(4) 0.0537(15) Uani 1.00 2 d S
C(3) C 1.0704(16) 0.0498(12) 0.2705(9) 0.177(5) Uiso 1.00 1 d .
C(4) C 0.9229(14) 0.1894(14) 0.3034(9) 0.165(4) Uiso 1.00 1 d .
C(5) C 0.850(2) 0.219(2) 0.3676(14) 0.217(7) Uiso 1.00 1 d .
C(6) C 0.674(2) 0.0635(14) 0.4237(12) 0.214(8) Uiso 1.00 1 d .
H(1) H 1.0323 0.0732 0.2112 0.213 Uiso 1.00 1 c R
H(2) H 1.1593 0.0732 0.2708 0.213 Uiso 1.00 1 c R
H(3) H 0.9622 0.2572 0.2775 0.198 Uiso 1.00 1 c R
H(4) H 0.8737 0.1504 0.2545 0.198 Uiso 1.00 1 c R
H(5) H 0.7811 0.2637 0.3393 0.260 Uiso 1.00 1 c R
H(6) H 0.8992 0.2703 0.4083 0.260 Uiso 1.00 1 c R
H(7) H 0.6300 0.0885 0.3668 0.256 Uiso 1.00 1 c R
H(8) H 0.6222 0.0885 0.4739 0.256 Uiso 1.00 1 c R

loop_
_atom_site_aniso_label
_atom_site_aniso_U_11
_atom_site_aniso_U_22
_atom_site_aniso_U_33
_atom_site_aniso_U_12
_atom_site_aniso_U_13
_atom_site_aniso_U_23
Ni(1) 0.0411(6) 0.0420(7) 0.0466(6) 0.0000 0.0117(4) 0.0000
S(1) 0.0526(8) 0.0415(7) 0.0810(9) 0.0039(4) 0.0259(6) 0.0101(5)
S(2) 0.0533(8) 0.0536(8) 0.0806(9) 0.0112(5) 0.0265(6) 0.0098(5)
S(3) 0.0605(12) 0.0896(18) 0.1169(19) 0.0000 0.0456(12) 0.0000
Na(1) 0.0411(15) 0.075(2) 0.0141(11) 0.0000 -0.0084(10) 0.0000
O(1) 0.109(4) 0.125(5) 0.130(5) -0.025(3) -0.019(3) 0.030(4)
O(2) 0.115(5) 0.223(11) 0.181(8) 0.051(6) 0.006(5) -0.071(7)
C(1) 0.041(2) 0.051(2) 0.044(2) 0.0046(17) 0.0122(17) 0.0020(16)
C(2) 0.046(3) 0.067(4) 0.049(3) 0.0000 0.012(2) 0.0000

loop_
_atom_type_symbol
_atom_type_description
_atom_type_scat_dispersion_real
_atom_type_scat_dispersion_imag
_atom_type_scat_source
Ni Ni 0.339 1.112
;
International Tables for Crystallography
(1992, Vol. C, Tables 4.2.6.8 and 6.1.1.4)
;
Na Na 0.036 0.025
;
International Tables for Crystallography
(1992, Vol. C, Tables 4.2.6.8 and 6.1.1.4)
;
C C 0.003 0.002
;
International Tables for Crystallography
(1992, Vol. C, Tables 4.2.6.8 and 6.1.1.4)
;
H H 0.000 0.000
;
International Tables for Crystallography
(1992, Vol. C, Table 6.1.1.4)
;
O O 0.011 0.006
;
International Tables for Crystallography
(1992, Vol. C, Tables 4.2.6.8 and 6.1.1.4)
;
S S 0.125 0.123
;
International Tables for Crystallography
(1992, Vol. C, Tables 4.2.6.8 and 6.1.1.4)
;

loop_
_geom_angle_atom_site_label_1
_geom_angle_atom_site_label_2
_geom_angle_atom_site_label_3
_geom_angle
_geom_angle_site_symmetry_1
_geom_angle_site_symmetry_3
S(1) Ni(1) S(1) 86.86(4) . 75502
S(1) Ni(1) S(1) 180.00(7) . 75503
S(1) Ni(1) S(1) 93.14(4) . 55504
S(1) Ni(1) S(1) 93.14(4) 75502 75503
S(1) Ni(1) S(1) 180.00(7) 75502 55504
S(1) Ni(1) S(1) 86.86(4) 75503 55504
Ni(1) S(1) C(1) 101.94(17) . .
C(1) S(2) C(2) 97.4(2) . .
O(1) Na(1) O(1) 118.6(2) . 75602
O(1) Na(1) O(1) 0(440) . 75603
O(1) Na(1) O(1) 61.4(2) . 55504
O(1) Na(1) O(1) 61.4(2) 75602 75603
O(1) Na(1) O(1) 180.0(3) 75602 55504
O(1) Na(1) O(1) 118.6(2) 75603 55504
Na(1) O(1) C(3) 109.8(6) . .
Na(1) O(1) C(4) 126.4(7) . .
C(3) O(1) C(4) 112.9(10) . .
C(5) O(2) C(6) 132.3(12) . .
S(1) C(1) S(2) 122.6(3) . .
S(1) C(1) C(1) 121.4(3) . 55504
S(2) C(1) C(1) 115.9(3) . 55504
S(2) C(2) S(2) 113.3(3) . 55504
S(2) C(2) S(3) 123.34(19) . .
S(2) C(2) S(3) 123.34(19) 55504 .
O(1) C(3) C(3) 124.3(14) . 55504
O(1) C(4) C(5) 107.9(14) . .
O(2) C(5) C(4) 120.6(19) . .
O(2) C(6) C(6) 119.8(18) . 55504
O(1) C(3) H(1) 106.3 . .
O(1) C(3) H(2) 106.3 . .
C(3) C(3) H(1) 106.3 55504 .
C(3) C(3) H(2) 106.3 55504 .
H(1) C(3) H(2) 106.4 . .
O(1) C(4) H(3) 110.1 . .
O(1) C(4) H(4) 110.1 . .
C(5) C(4) H(3) 110.1 . .
C(5) C(4) H(4) 110.1 . .
H(3) C(4) H(4) 108.4 . .
O(2) C(5) H(5) 107.2 . .
O(2) C(5) H(6) 107.2 . .
C(4) C(5) H(5) 107.2 . .
C(4) C(5) H(6) 107.2 . .
H(5) C(5) H(6) 106.8 . .
O(2) C(6) H(7) 107.4 . .
O(2) C(6) H(8) 107.4 . .
C(6) C(6) H(7) 107.4 55504 .
C(6) C(6) H(8) 107.4 55504 .
H(7) C(6) H(8) 106.9 . .

loop_
_geom_bond_atom_site_label_1
_geom_bond_atom_site_label_2
_geom_bond_distance
_geom_bond_site_symmetry_2
Ni(1) S(1) 2.1657(12) .
Ni(1) S(1) 2.1657(12) 75502
Ni(1) S(1) 2.1657(12) 75503
Ni(1) S(1) 2.1657(12) 55504
S(1) C(1) 1.715(4) .
S(2) C(1) 1.749(4) .
S(2) C(2) 1.728(3) .
S(3) C(2) 1.649(7) .
Na(1) O(1) 2.723(7) .
Na(1) O(1) 2.723(7) 75602
Na(1) O(1) 2.723(7) 75603
Na(1) O(1) 2.723(7) 55504
O(1) C(3) 1.447(16) .
O(1) C(4) 1.314(17) .
O(2) C(5) 1.62(2) .
O(2) C(6) 1.37(2) .
C(1) C(1) 1.357(7) 55504
C(3) C(3) 1.15(2) 55504
C(4) C(5) 1.27(2) .
C(6) C(6) 1.47(2) 55504
C(3) H(1) 0.970 .
C(3) H(2) 0.970 .
C(4) H(3) 0.970 .
C(4) H(4) 0.970 .
C(5) H(5) 0.970 .
C(5) H(6) 0.970 .
C(6) H(7) 0.970 .
C(6) H(8) 0.970 .

loop_
_geom_contact_atom_site_label_1
_geom_contact_atom_site_label_2
_geom_contact_distance
_geom_contact_site_symmetry_2
S(1) S(2) 3.5091(19) 65507
S(2) S(1) 3.5091(19) 65507
Ni(1) H(1) 3.180 .
Ni(1) H(1) 3.180 75502
Ni(1) H(1) 3.180 75503
Ni(1) H(1) 3.180 55504
S(1) H(1) 3.134 .
S(1) H(4) 3.220 .
S(2) H(3) 3.180 45508
S(2) H(4) 3.422 .
S(3) H(2) 2.821 45501
S(3) H(2) 2.821 45504
S(3) H(3) 3.156 44505
S(3) H(3) 3.156 45508
O(1) H(5) 3.132 55508
O(2) H(6) 3.340 65607
C(1) H(4) 3.146 .
C(2) H(3) 3.512 44505
C(2) H(3) 3.512 45508
C(2) H(7) 3.545 .
C(2) H(7) 3.545 55504
C(3) H(5) 3.216 55508
C(4) H(7) 3.464 55508
C(5) H(2) 3.397 45508
C(5) H(8) 3.209 65607
C(6) H(6) 3.224 65607
C(6) H(6) 3.461 45508
C(6) H(8) 3.511 65602
H(1) Ni(1) 3.180 .
H(1) S(1) 3.134 .
H(2) S(3) 2.821 65501
H(2) C(5) 3.397 55508
H(2) H(5) 2.465 55508
H(3) S(2) 3.180 55508
H(3) S(3) 3.156 55505
H(3) C(2) 3.512 55505
H(3) H(5) 3.428 55508
H(3) H(7) 2.785 55508
H(4) S(1) 3.220 .
H(4) S(2) 3.422 .
H(4) C(1) 3.146 .
H(5) O(1) 3.132 45508
H(5) C(3) 3.216 45508
H(5) H(2) 2.465 45508
H(5) H(3) 3.428 45508
H(5) H(8) 3.324 65607
H(6) O(2) 3.340 65607
H(6) C(6) 3.224 65607
H(6) C(6) 3.461 55508
H(6) H(7) 3.003 55508
H(6) H(8) 2.383 65607
H(6) H(8) 2.974 55508
H(7) C(2) 3.545 .
H(7) C(4) 3.464 45508
H(7) H(3) 2.785 45508
H(7) H(6) 3.003 45508
H(7) H(8) 3.588 65602
H(8) C(5) 3.209 65607
H(8) C(6) 3.511 65602
H(8) H(5) 3.324 65607
H(8) H(6) 2.383 65607
H(8) H(6) 2.974 45508
H(8) H(7) 3.588 65602
H(8) H(8) 2.704 65602
H(8) H(8) 3.393 65603

loop_
_geom_torsion_atom_site_label_1
_geom_torsion_atom_site_label_2
_geom_torsion_atom_site_label_3
_geom_torsion_atom_site_label_4
_geom_torsion
_geom_torsion_site_symmetry_1
_geom_torsion_site_symmetry_3
_geom_torsion_site_symmetry_4
S(1) Ni(1) S(1) C(1) -176.96(15) . 75502 75502
S(1) Ni(1) S(1) C(1) -176.96(15) 75502 . .
S(1) Ni(1) S(1) C(1) -3.04(15) . 55504 55504
S(1) Ni(1) S(1) C(1) 3.04(15) 55504 . .
S(1) Ni(1) S(1) C(1) -3.04(15) 75502 75503 75503
S(1) Ni(1) S(1) C(1) 3.04(15) 75503 75502 75502
S(1) Ni(1) S(1) C(1) 176.96(15) 75503 55504 55504
S(1) Ni(1) S(1) C(1) 176.96(15) 55504 75503 75503
Ni(1) S(1) C(1) S(2) 176.1(2) . . .
Ni(1) S(1) C(1) C(1) -2.4(3) . . 55504
C(1) S(2) C(2) S(2) -2.5(3) . . 55504
C(1) S(2) C(2) S(3) 177.0(4) . . .
C(2) S(2) C(1) S(1) -177.1(3) . . .
C(2) S(2) C(1) C(1) 1.5(4) . . 55504
O(1) Na(1) O(1) C(3) 155.4(7) . 75602 75602
O(1) Na(1) O(1) C(4) -63.5(10) . 75602 75602
O(1) Na(1) O(1) C(3) 155.4(7) 75602 . .
O(1) Na(1) O(1) C(4) -63.5(10) 75602 . .
O(1) Na(1) O(1) C(3) 24.6(7) . 55504 55504
O(1) Na(1) O(1) C(4) -116.5(10) . 55504 55504
O(1) Na(1) O(1) C(3) -24.6(7) 55504 . .
O(1) Na(1) O(1) C(4) 116.5(10) 55504 . .
O(1) Na(1) O(1) C(3) 24.6(7) 75602 75603 75603
O(1) Na(1) O(1) C(4) -116.5(10) 75602 75603 75603
O(1) Na(1) O(1) C(3) -24.6(7) 75603 75602 75602
O(1) Na(1) O(1) C(4) 116.5(10) 75603 75602 75602
O(1) Na(1) O(1) C(3) -155.4(7) 75603 55504 55504
O(1) Na(1) O(1) C(4) 63.5(10) 75603 55504 55504
O(1) Na(1) O(1) C(3) -155.4(7) 55504 75603 75603
O(1) Na(1) O(1) C(4) 63.5(10) 55504 75603 75603
Na(1) O(1) C(3) C(3) 25.7(19) . . 55504
Na(1) O(1) C(4) C(5) 19.4(19) . . .
C(3) O(1) C(4) C(5) 159.5(15) . . .
C(4) O(1) C(3) C(3) -121.1(18) . . 55504
C(5) O(2) C(6) C(6) 123.9(19) . . 55504
C(6) O(2) C(5) C(4) -91(2) . . .
S(1) C(1) C(1) S(2) 178.6(2) . 55504 55504
S(2) C(1) C(1) S(1) -178.6(2) . 55504 55504
O(1) C(4) C(5) O(2) -52(2) . . .
